data_7020460
loop_
_publ_author_name
'Zheng, Yan-Zhen'
'Chen, Xiao-Ming'

_publ_section_title
;
 Incorporation of spin-5/2 chain into 2D network with conformational pure
 e,a-cis-cyclohexane-1,4-dicarboxylato linker.
;
_journal_issue 39
_journal_name_full 'Dalton transactions (Cambridge, England : 2003)'
_journal_page_first 11989
_journal_page_last 11991
_journal_paper_doi 10.1039/c2dt31613g
_journal_volume 41
_journal_year 2012
_chemical_formula_sum 'C8 H11 Fe O5'
_chemical_formula_weight 243.02
_chemical_name_systematic
;
?
;
_space_group_IT_number 11
_symmetry_cell_setting monoclinic
_symmetry_space_group_name_Hall '-P 2yb'
_symmetry_space_group_name_H-M 'P 1 21/m 1'
_atom_sites_solution_hydrogens geom
_atom_sites_solution_primary direct
_atom_sites_solution_secondary difmap
_audit_creation_method SHELXL-97
_cell_angle_alpha 90.00
_cell_angle_beta 108.232(5)
_cell_angle_gamma 90.00
_cell_formula_units_Z 2
_cell_length_a 8.010(2)
_cell_length_b 6.8872(18)
_cell_length_c 8.569(2)
_cell_measurement_temperature 223(2)
_cell_volume 448.99(19)
_computing_cell_refinement 'Bruker SMART'
_computing_data_collection 'Bruker SMART'
_computing_data_reduction 'Bruker SAINT'
_computing_molecular_graphics 'Bruker SHELXTL'
_computing_publication_material 'Bruker SHELXTL'
_computing_structure_refinement 'SHELXL-97 (Sheldrick, 1997)'
_computing_structure_solution 'SHELXS-97 (Sheldrick, 1990)'
_diffrn_ambient_temperature 223(2)
_diffrn_measured_fraction_theta_full 0.992
_diffrn_measured_fraction_theta_max 0.992
_diffrn_measurement_device_type 'CCD area detector'
_diffrn_measurement_method 'phi and omega scans'
_diffrn_radiation_monochromator graphite
_diffrn_radiation_source 'fine-focus sealed tube'
_diffrn_radiation_type MoK\a
_diffrn_radiation_wavelength 0.71073
_diffrn_reflns_av_R_equivalents 0.0232
_diffrn_reflns_av_sigmaI/netI 0.0350
_diffrn_reflns_limit_h_max 8
_diffrn_reflns_limit_h_min -10
_diffrn_reflns_limit_k_max 8
_diffrn_reflns_limit_k_min -6
_diffrn_reflns_limit_l_max 10
_diffrn_reflns_limit_l_min -9
_diffrn_reflns_number 2447
_diffrn_reflns_theta_full 26.98
_diffrn_reflns_theta_max 26.98
_diffrn_reflns_theta_min 2.50
_exptl_absorpt_coefficient_mu 1.671
_exptl_absorpt_correction_T_max 0.9516
_exptl_absorpt_correction_T_min 0.5924
_exptl_absorpt_correction_type multi-scan
_exptl_absorpt_process_details SADABS
_exptl_crystal_colour yellow
_exptl_crystal_density_diffrn 1.797
_exptl_crystal_density_method 'not measured'
_exptl_crystal_description needle
_exptl_crystal_F_000 250
_exptl_crystal_size_max 0.35
_exptl_crystal_size_mid 0.04
_exptl_crystal_size_min 0.03
_refine_diff_density_max 0.662
_refine_diff_density_min -0.405
_refine_diff_density_rms 0.094
_refine_ls_extinction_method none
_refine_ls_goodness_of_fit_ref 1.038
_refine_ls_hydrogen_treatment mixed
_refine_ls_matrix_type full
_refine_ls_number_parameters 76
_refine_ls_number_reflns 1054
_refine_ls_number_restraints 0
_refine_ls_restrained_S_all 1.038
_refine_ls_R_factor_all 0.0480
_refine_ls_R_factor_gt 0.0380
_refine_ls_shift/su_max 0.000
_refine_ls_shift/su_mean 0.000
_refine_ls_structure_factor_coef Fsqd
_refine_ls_weighting_details 'calc w=1/[\s^2^(Fo^2^)+(0.0429P)^2^+0.6366P] where P=(Fo^2^+2Fc^2^)/3'
_refine_ls_weighting_scheme calc
_refine_ls_wR_factor_gt 0.0848
_refine_ls_wR_factor_ref 0.0895
_reflns_number_gt 880
_reflns_number_total 1054
_reflns_threshold_expression >2sigma(I)
_cod_data_source_file c2dt31613g.txt
_cod_data_source_block 1
_cod_depositor_comments
;
The following automatic conversions were performed:

'_symmetry_cell_setting' value 'Monoclinic' changed to 'monoclinic'
according to /home/saulius/struct/CIF-dictionaries/cif_core.dic
dictionary named 'cif_core.dic' version 2.4.2 from 2011-04-26.

Automatic conversion script
Id: cif_fix_values 1891 2012-01-12 08:04:46Z andrius 
;
_cod_original_cell_volume 449.0(2)
_cod_original_sg_symbol_H-M P2(1)/m
_cod_database_code 7020460

loop_
_symmetry_equiv_pos_as_xyz
'x, y, z'
'-x, y+1/2, -z'
'-x, -y, -z'
'x, -y-1/2, z'

loop_
_atom_site_label
_atom_site_type_symbol
_atom_site_fract_x
_atom_site_fract_y
_atom_site_fract_z
_atom_site_U_iso_or_equiv
_atom_site_adp_type
_atom_site_occupancy
_atom_site_symmetry_multiplicity
_atom_site_calc_flag
_atom_site_refinement_flags
Fe1 Fe 0.5000 0.5000 0.5000 0.01192(18) Uani 1 2 d S
O1H O 0.6174(4) 0.7500 0.5634(4) 0.0157(6) Uani 1 2 d S
H1 H 0.666(8) 0.7500 0.640(7) 0.04(2) Uiso 1 2 d S
O1 O 0.7092(3) 0.4113(3) 0.4358(3) 0.0250(5) Uani 1 1 d .
O2 O 0.6171(3) 0.4115(3) -0.2671(2) 0.0262(5) Uani 1 1 d .
C1 C 0.7652(5) 0.2500 0.4066(4) 0.0137(8) Uani 1 2 d S
C2 C 0.9188(5) 0.2500 0.3373(5) 0.0158(8) Uani 1 2 d S
H2A H 1.0277 0.2500 0.4323 0.019 Uiso 1 2 calc SR
C3 C 0.9236(4) 0.4335(4) 0.2371(3) 0.0190(6) Uani 1 1 d .
H3A H 0.9101 0.5481 0.2999 0.023 Uiso 1 1 calc R
H3B H 1.0381 0.4424 0.2187 0.023 Uiso 1 1 calc R
C4 C 0.7783(4) 0.4327(5) 0.0715(3) 0.0229(7) Uani 1 1 d .
H4A H 0.6635 0.4390 0.0895 0.028 Uiso 1 1 calc R
H4B H 0.7902 0.5474 0.0082 0.028 Uiso 1 1 calc R
C5 C 0.7881(6) 0.2500 -0.0253(5) 0.0214(9) Uani 1 2 d S
H5A H 0.9071 0.2500 -0.0373 0.026 Uiso 1 2 calc SR
C6 C 0.6603(5) 0.2500 -0.1995(5) 0.0178(9) Uani 1 2 d S

loop_
_atom_site_aniso_label
_atom_site_aniso_U_11
_atom_site_aniso_U_22
_atom_site_aniso_U_33
_atom_site_aniso_U_23
_atom_site_aniso_U_13
_atom_site_aniso_U_12
Fe1 0.0149(3) 0.0083(3) 0.0114(3) 0.0001(2) 0.00249(19) 0.0009(2)
O1H 0.0148(14) 0.0099(13) 0.0186(16) 0.000 -0.0005(13) 0.000
O1 0.0223(11) 0.0164(11) 0.0415(13) -0.0070(10) 0.0173(10) -0.0021(9)
O2 0.0401(13) 0.0158(11) 0.0140(10) 0.0035(9) -0.0039(9) -0.0023(10)
C1 0.0140(18) 0.0164(19) 0.0089(17) 0.000 0.0011(15) 0.000
C2 0.0118(18) 0.019(2) 0.0149(18) 0.000 0.0022(15) 0.000
C3 0.0220(14) 0.0209(14) 0.0138(13) -0.0031(11) 0.0050(11) -0.0076(12)
C4 0.0339(17) 0.0166(13) 0.0149(13) 0.0012(11) 0.0029(12) -0.0021(13)
C5 0.024(2) 0.020(2) 0.015(2) 0.000 -0.0008(17) 0.000
C6 0.021(2) 0.018(2) 0.0130(19) 0.000 0.0036(17) 0.000

loop_
_atom_type_symbol
_atom_type_description
_atom_type_scat_dispersion_real
_atom_type_scat_dispersion_imag
_atom_type_scat_source
C C 0.0033 0.0016 'International Tables Vol C Tables 4.2.6.8 and 6.1.1.4'
H H 0.0000 0.0000 'International Tables Vol C Tables 4.2.6.8 and 6.1.1.4'
O O 0.0106 0.0060 'International Tables Vol C Tables 4.2.6.8 and 6.1.1.4'
Fe Fe 0.3463 0.8444 'International Tables Vol C Tables 4.2.6.8 and 6.1.1.4'

loop_
_geom_angle_atom_site_label_1
_geom_angle_atom_site_label_2
_geom_angle_atom_site_label_3
_geom_angle
_geom_angle_site_symmetry_1
_geom_angle_site_symmetry_3
O1H Fe1 O1H 180.0 3_666 .
O1H Fe1 O1 91.49(10) 3_666 .
O1H Fe1 O1 88.51(11) . .
O1H Fe1 O1 88.51(11) 3_666 3_666
O1H Fe1 O1 91.49(10) . 3_666
O1 Fe1 O1 180.000(1) . 3_666
O1H Fe1 O2 87.52(11) 3_666 3_665
O1H Fe1 O2 92.48(11) . 3_665
O1 Fe1 O2 89.45(9) . 3_665
O1 Fe1 O2 90.55(9) 3_666 3_665
O1H Fe1 O2 92.48(11) 3_666 1_556
O1H Fe1 O2 87.52(11) . 1_556
O1 Fe1 O2 90.55(9) . 1_556
O1 Fe1 O2 89.45(9) 3_666 1_556
O2 Fe1 O2 180.0 3_665 1_556
Fe1 O1H Fe1 123.41(16) . 2_656
Fe1 O1H H1 111.4(18) . .
Fe1 O1H H1 111.4(18) 2_656 .
C1 O1 Fe1 134.7(2) . .
C6 O2 Fe1 134.6(2) . 1_554
O1 C1 O1 125.1(4) 4_565 .
O1 C1 C2 117.42(18) 4_565 .
O1 C1 C2 117.42(18) . .
C1 C2 C3 112.5(2) . 4_565
C1 C2 C3 112.5(2) . .
C3 C2 C3 110.9(3) 4_565 .
C1 C2 H2A 106.9 . .
C3 C2 H2A 106.9 4_565 .
C3 C2 H2A 106.9 . .
C4 C3 C2 111.8(3) . .
C4 C3 H3A 109.3 . .
C2 C3 H3A 109.3 . .
C4 C3 H3B 109.3 . .
C2 C3 H3B 109.3 . .
H3A C3 H3B 107.9 . .
C5 C4 C3 110.8(3) . .
C5 C4 H4A 109.5 . .
C3 C4 H4A 109.5 . .
C5 C4 H4B 109.5 . .
C3 C4 H4B 109.5 . .
H4A C4 H4B 108.1 . .
C4 C5 C4 111.4(3) . 4_565
C4 C5 C6 113.6(2) . .
C4 C5 C6 113.6(2) 4_565 .
C4 C5 H5A 105.8 . .
C4 C5 H5A 105.8 4_565 .
C6 C5 H5A 105.8 . .
O2 C6 O2 125.4(4) 4_565 .
O2 C6 C5 117.21(18) 4_565 .
O2 C6 C5 117.21(18) . .

loop_
_geom_bond_atom_site_label_1
_geom_bond_atom_site_label_2
_geom_bond_distance
_geom_bond_site_symmetry_2
Fe1 O1H 1.9555(15) 3_666
Fe1 O1H 1.9555(15) .
Fe1 O1 2.015(2) .
Fe1 O1 2.015(2) 3_666
Fe1 O2 2.0154(19) 3_665
Fe1 O2 2.0154(19) 1_556
O1H Fe1 1.9555(15) 2_656
O1H H1 0.65(5) .
O1 C1 1.252(3) .
O2 C6 1.252(3) .
O2 Fe1 2.0154(19) 1_554
C1 O1 1.252(3) 4_565
C1 C2 1.525(5) .
C2 C3 1.535(4) 4_565
C2 C3 1.535(4) .
C2 H2A 0.9900 .
C3 C4 1.528(4) .
C3 H3A 0.9800 .
C3 H3B 0.9800 .
C4 C5 1.523(4) .
C4 H4A 0.9800 .
C4 H4B 0.9800 .
C5 C4 1.523(4) 4_565
C5 C6 1.523(5) .
C5 H5A 0.9900 .
C6 O2 1.252(3) 4_565
